data_1535476
loop_
_publ_author_name
'Mogare, K.M.'
'Jansen, M.'
'Klein, W.'

_publ_section_title
;
 Synthesis and crystal structure of potassium osmate(VIII), K2 Os O5
;
_journal_name_full 'Zeitschrift fuer Anorganische und Allgemeine Chemie'
_journal_page_first 468
_journal_page_last 471
_journal_volume 631
_journal_year 2005
_chemical_formula_sum 'K2 O5 Os'
_chemical_name_systematic 'K2 Os O5'
_space_group_IT_number 174
_symmetry_space_group_name_Hall 'P -6'
_symmetry_space_group_name_H-M 'P -6'
_cell_angle_alpha 90
_cell_angle_beta 90
_cell_angle_gamma 120
_cell_formula_units_Z 6
_cell_length_a 10.773
_cell_length_b 10.773
_cell_length_c 8.1453
_cell_volume 818.674
_citation_journal_id_ASTM ZAACAB
_cod_data_source_file Mogare_ZAACAB_2005_892.cif
_cod_data_source_block K2O5Os1
_cod_original_formula_sum 'K2 O5 Os1'
_cod_database_code 1535476

loop_
_symmetry_equiv_pos_as_xyz
x,y,z
-x+y,-x,-z
-y,x-y,z
x,y,-z
-x+y,-x,z
-y,x-y,-z

loop_
_atom_site_label
_atom_site_type_symbol
_atom_site_fract_x
_atom_site_fract_y
_atom_site_fract_z
_atom_site_occupancy
_atom_site_U_iso_or_equiv
O2 O-2 0.3963 -0.1288 0.5 1 0.0
K2 K+1 0.3333 0.6667 0.2521 1 0.0
K3 K+1 0.6667 0.3333 0.2445 1 0.0
O4 O-2 0.2135 -0.119 0.3184 1 0.0
Os2 Os+8 0.36872 0.33333 0 1 0.0
Os1 Os+8 0.30213 -0.03121 0.5 1 0.0
O1 O-2 0.2036 0.0599 0.5 1 0.0
K4 K+1 0.2981 -0.0351 0 1 0.0
K5 K+1 0.3648 0.3333 0.5 1 0.0
O6 O-2 0.5551 0.4276 0 0.501 0.0
O8 O-2 0.3743 0.2426 0.1879 0.501 0.0
O3 O-2 0.4675 0.1344 0.5 1 0.0
K1 K+1 0 0 0.2528 1 0.0
O9 O-2 0.4619 0.243 0 0.499 0.0
O7 O-2 0.3242 0.4713 0 1 0.0
O5 O-2 0.1869 0.1969 0 1 0.0
O10 O-2 0.4653 0.4261 0.187 0.499 0.0
